data_7112984
loop_
_publ_author_name
'Bi, Yanfeng'
'Xu, Guancheng'
'Liao, Wuping'
'Du, Shangchao'
'Wang, Xinwu'
'Deng, Ruiping'
'Zhang, Hongjie'
'Gao, Song'

_publ_section_title
;
 Making a [Co24] metallamacrocycle from the shuttlecock-like tetranuclear
 cobalt-calixarene building blocks.
;
_journal_issue 34
_journal_name_full 'Chemical communications (Cambridge, England)'
_journal_page_first 6362
_journal_page_last 6364
_journal_paper_doi 10.1039/c0cc01844a
_journal_volume 46
_journal_year 2010
_chemical_formula_moiety '[Co24Cl12(C40H44S4O4)6(C2N3H2)12(CH3OH)6(H2O)6](CHCl3)13(CH3OH)2'
_chemical_formula_sum 'C285 H345 Cl51 Co24 N36 O38 S24'
_chemical_formula_weight 8874.68
_chemical_name_systematic ?
_space_group_IT_number 148
_symmetry_cell_setting trigonal
_symmetry_space_group_name_Hall '-R 3'
_symmetry_space_group_name_H-M 'R -3 :H'
_atom_sites_solution_hydrogens geom
_atom_sites_solution_primary direct
_atom_sites_solution_secondary difmap
_audit_creation_method SHELXL-97
_cell_angle_alpha 90.00
_cell_angle_beta 90.00
_cell_angle_gamma 120.00
_cell_formula_units_Z 3
_cell_length_a 28.1842(3)
_cell_length_b 28.1842(3)
_cell_length_c 46.3608(6)
_cell_measurement_reflns_used 9982
_cell_measurement_temperature 150(2)
_cell_measurement_theta_max 24.9818
_cell_measurement_theta_min 2.3497
_cell_volume 31892.8(6)
_computing_cell_refinement 'Bruker SAINT'
_computing_data_collection 'Bruker APEX2'
_computing_data_reduction 'Bruker SAINT'
_computing_molecular_graphics 'Bruker SHELXTL'
_computing_publication_material 'Bruker SHELXTL'
_computing_structure_refinement 'SHELXL-97 (Sheldrick, 2008)'
_computing_structure_solution 'SHELXS-97 (Sheldrick, 2008)'
_diffrn_ambient_temperature 150(2)
_diffrn_measured_fraction_theta_full 1.000
_diffrn_measured_fraction_theta_max 1.000
_diffrn_measurement_device_type 'Bruker APEX-II CCD'
_diffrn_measurement_method '\f and \w scans'
_diffrn_radiation_monochromator graphite
_diffrn_radiation_source 'fine-focus sealed tube'
_diffrn_radiation_type MoK\a
_diffrn_radiation_wavelength 0.71073
_diffrn_reflns_av_R_equivalents 0.0321
_diffrn_reflns_av_sigmaI/netI 0.0226
_diffrn_reflns_limit_h_max 33
_diffrn_reflns_limit_h_min -33
_diffrn_reflns_limit_k_max 33
_diffrn_reflns_limit_k_min -33
_diffrn_reflns_limit_l_max 55
_diffrn_reflns_limit_l_min -55
_diffrn_reflns_number 92239
_diffrn_reflns_theta_full 25.00
_diffrn_reflns_theta_max 25.00
_diffrn_reflns_theta_min 0.94
_exptl_absorpt_coefficient_mu 1.402
_exptl_absorpt_correction_T_max 0.6949
_exptl_absorpt_correction_T_min 0.6705
_exptl_absorpt_correction_type multi-scan
_exptl_absorpt_process_details ' SADABS, Sheldrick, 1996'
_exptl_crystal_colour red
_exptl_crystal_density_diffrn 1.386
_exptl_crystal_density_method 'not measured'
_exptl_crystal_description block
_exptl_crystal_F_000 13530
_exptl_crystal_size_max 0.31
_exptl_crystal_size_mid 0.30
_exptl_crystal_size_min 0.28
_platon_squeeze_details
;
P. van der Sluis and A. L. Spek, Acta Crystallogr., 1990, A46, 194.
;
_refine_diff_density_max 1.665
_refine_diff_density_min -1.720
_refine_diff_density_rms 0.235
_refine_ls_extinction_method none
_refine_ls_goodness_of_fit_ref 1.006
_refine_ls_hydrogen_treatment constr
_refine_ls_matrix_type full
_refine_ls_number_parameters 662
_refine_ls_number_reflns 12498
_refine_ls_number_restraints 1
_refine_ls_restrained_S_all 1.006
_refine_ls_R_factor_all 0.0833
_refine_ls_R_factor_gt 0.0656
_refine_ls_shift/su_max 0.001
_refine_ls_shift/su_mean 0.000
_refine_ls_structure_factor_coef Fsqd
_refine_ls_weighting_details 'calc w=1/[\s^2^(Fo^2^)+(0.1226P)^2^+536.2681P] where P=(Fo^2^+2Fc^2^)/3'
_refine_ls_weighting_scheme calc
_refine_ls_wR_factor_gt 0.2024
_refine_ls_wR_factor_ref 0.2142
_reflns_number_gt 10103
_reflns_number_total 12498
_reflns_threshold_expression >2sigma(I)
_cod_data_source_file c0cc01844a.txt
_cod_data_source_block Co24
_cod_depositor_comments
;
The following automatic conversions were performed:

'_symmetry_cell_setting' value 'Trigonal' changed to 'trigonal'
according to
/usr/data/users/saulius/automatic-downloads/retrospective/RSC/lib/dictionaries/cif_core.dic
dictionary named 'cif_core.dic' version 2.4.2 from 2011-04-26.

Automatic conversion script
Id: cif_fix_values 2281 2013-09-26 08:29:07Z andrius 
;
_cod_original_sg_symbol_Hall '-R 3 '
_cod_original_sg_symbol_H-M R-3
_cod_database_code 7112984

loop_
_symmetry_equiv_pos_as_xyz
'x, y, z'
'-y, x-y, z'
'-x+y, -x, z'
'x+2/3, y+1/3, z+1/3'
'-y+2/3, x-y+1/3, z+1/3'
'-x+y+2/3, -x+1/3, z+1/3'
'x+1/3, y+2/3, z+2/3'
'-y+1/3, x-y+2/3, z+2/3'
'-x+y+1/3, -x+2/3, z+2/3'
'-x, -y, -z'
'y, -x+y, -z'
'x-y, x, -z'
'-x+2/3, -y+1/3, -z+1/3'
'y+2/3, -x+y+1/3, -z+1/3'
'x-y+2/3, x+1/3, -z+1/3'
'-x+1/3, -y+2/3, -z+2/3'
'y+1/3, -x+y+2/3, -z+2/3'
'x-y+1/3, x+2/3, -z+2/3'

loop_
_atom_site_label
_atom_site_type_symbol
_atom_site_fract_x
_atom_site_fract_y
_atom_site_fract_z
_atom_site_U_iso_or_equiv
_atom_site_adp_type
_atom_site_occupancy
_atom_site_symmetry_multiplicity
_atom_site_calc_flag
_atom_site_refinement_flags
_atom_site_disorder_assembly
_atom_site_disorder_group
Co1 Co 0.12926(3) 0.59000(3) 0.087522(15) 0.02551(19) Uani 1 1 d . . .
Co2 Co 0.20588(3) 0.71937(3) 0.120813(14) 0.02284(19) Uani 1 1 d . . .
Co3 Co 0.08008(3) 0.68862(3) 0.150536(15) 0.02625(19) Uani 1 1 d . C .
Co4 Co 0.00345(3) 0.56431(3) 0.113511(16) 0.0305(2) Uani 1 1 d . . .
S1 S 0.13486(5) 0.59047(5) 0.03515(3) 0.0275(3) Uani 1 1 d . . .
S2 S 0.24490(5) 0.79478(5) 0.08533(3) 0.0260(3) Uani 1 1 d . . .
S3 S 0.05201(6) 0.75620(6) 0.13723(3) 0.0315(3) Uani 1 1 d . . .
S4 S -0.05810(6) 0.56376(6) 0.07640(3) 0.0343(3) Uani 1 1 d . . .
O1 O 0.17183(15) 0.67160(14) 0.08373(7) 0.0249(8) Uani 1 1 d . . .
O2 O 0.14241(15) 0.73386(15) 0.12242(7) 0.0264(8) Uani 1 1 d . . .
O3 O 0.02285(15) 0.64232(16) 0.11939(8) 0.0296(8) Uani 1 1 d . . .
O4 O 0.05428(15) 0.58015(16) 0.07928(8) 0.0306(8) Uani 1 1 d . . .
O5 O 0.26815(15) 0.69788(16) 0.11834(8) 0.0291(8) Uani 1 1 d . . .
H5B H 0.2572 0.6682 0.1090 0.035 Uiso 1 1 d R . .
H5C H 0.2987 0.7224 0.1115 0.035 Uiso 1 1 d R . .
O6 O 0.01369(18) 0.6413(2) 0.17989(9) 0.0464(11) Uani 1 1 d . . .
H6A H -0.0125 0.6114 0.1734 0.056 Uiso 1 1 d R C .
Cl1 Cl -0.06232(7) 0.52851(7) 0.15101(4) 0.0499(4) Uani 1 1 d . . .
Cl2 Cl 0.20653(6) 0.57810(6) 0.09106(3) 0.0352(3) Uani 1 1 d . . .
N1 N 0.08560(19) 0.52668(18) 0.11569(9) 0.0282(10) Uani 1 1 d . . .
N2 N 0.03456(18) 0.51548(19) 0.12517(9) 0.0292(10) Uani 1 1 d . . .
N3 N 0.05602(19) 0.45937(19) 0.14780(9) 0.0299(10) Uani 1 1 d . . .
N4 N 0.16324(18) 0.65119(18) 0.14724(9) 0.0249(9) Uani 1 1 d . C .
N5 N 0.11089(17) 0.63462(18) 0.15701(9) 0.0250(9) Uani 1 1 d . . .
N6 N 0.14205(19) 0.58592(18) 0.18012(9) 0.0274(10) Uani 1 1 d . . .
C1 C 0.1933(2) 0.6938(2) 0.05806(11) 0.0254(11) Uani 1 1 d . . .
C2 C 0.1831(2) 0.6623(2) 0.03339(11) 0.0264(11) Uani 1 1 d . . .
C3 C 0.2095(2) 0.6842(2) 0.00756(12) 0.0300(12) Uani 1 1 d . . .
H3A H 0.2019 0.6608 -0.0086 0.036 Uiso 1 1 calc R . .
C4 C 0.2470(2) 0.7397(2) 0.00486(12) 0.0332(12) Uani 1 1 d . A .
C5 C 0.2548(2) 0.7726(2) 0.02890(12) 0.0304(12) Uani 1 1 d . . .
H5A H 0.2790 0.8110 0.0275 0.036 Uiso 1 1 calc R . .
C6 C 0.2282(2) 0.7508(2) 0.05478(11) 0.0258(11) Uani 1 1 d . . .
C7 C 0.1470(2) 0.7773(2) 0.10915(11) 0.0273(11) Uani 1 1 d . . .
C8 C 0.1904(2) 0.8095(2) 0.09019(11) 0.0284(11) Uani 1 1 d . . .
C9 C 0.1958(2) 0.8572(2) 0.07802(13) 0.0350(13) Uani 1 1 d . . .
H9A H 0.2260 0.8783 0.0656 0.042 Uiso 1 1 calc R . .
C10 C 0.1589(3) 0.8751(3) 0.08341(15) 0.0441(15) Uani 1 1 d . B .
C11 C 0.1156(3) 0.8429(3) 0.10187(13) 0.0379(14) Uani 1 1 d . . .
H11A H 0.0898 0.8542 0.1063 0.045 Uiso 1 1 calc R . .
C12 C 0.1089(2) 0.7953(2) 0.11388(12) 0.0316(12) Uani 1 1 d . . .
C13 C -0.0064(2) 0.6613(2) 0.10639(12) 0.0304(12) Uani 1 1 d . . .
C14 C 0.0004(2) 0.7129(3) 0.11220(12) 0.0342(13) Uani 1 1 d . . .
C15 C -0.0307(3) 0.7320(3) 0.09916(15) 0.0449(15) Uani 1 1 d . . .
H15A H -0.0246 0.7673 0.1041 0.054 Uiso 1 1 calc R . .
C16 C -0.0709(3) 0.7006(3) 0.07886(16) 0.0504(17) Uani 1 1 d . . .
C17 C -0.0777(3) 0.6500(3) 0.07293(14) 0.0449(16) Uani 1 1 d . . .
H17A H -0.1049 0.6274 0.0593 0.054 Uiso 1 1 calc R . .
C18 C -0.0466(2) 0.6303(3) 0.08589(13) 0.0357(13) Uani 1 1 d . . .
C19 C 0.0386(2) 0.5832(2) 0.05251(11) 0.0287(11) Uani 1 1 d . . .
C20 C -0.0121(2) 0.5783(2) 0.04674(12) 0.0319(12) Uani 1 1 d . . .
C21 C -0.0276(2) 0.5820(2) 0.01872(12) 0.0340(13) Uani 1 1 d . . .
H21A H -0.0625 0.5784 0.0155 0.041 Uiso 1 1 calc R . .
C22 C 0.0063(2) 0.5909(2) -0.00451(12) 0.0338(13) Uani 1 1 d . . .
C23 C 0.0564(2) 0.5940(2) 0.00104(12) 0.0317(12) Uani 1 1 d . . .
H23A H 0.0803 0.5992 -0.0146 0.038 Uiso 1 1 calc R . .
C24 C 0.0720(2) 0.5898(2) 0.02873(12) 0.0297(12) Uani 1 1 d . . .
C25 C 0.2784(3) 0.7631(3) -0.02359(13) 0.0450(16) Uani 1 1 d . . .
C26 C 0.1653(4) 0.9286(3) 0.0711(2) 0.067(2) Uani 1 1 d D . .
C27 C -0.1068(4) 0.7204(4) 0.0643(2) 0.076(3) Uani 1 1 d . . .
C28 C -0.0078(3) 0.5987(3) -0.03579(13) 0.0391(14) Uani 1 1 d . . .
C29 C 0.2350(6) 0.7478(5) -0.0478(2) 0.068(2) Uani 0.634(8) 1 d P A 1
H29A H 0.1988 0.7210 -0.0403 0.081 Uiso 0.634(8) 1 calc PR A 1
H29B H 0.2442 0.7318 -0.0641 0.081 Uiso 0.634(8) 1 calc PR A 1
H29C H 0.2346 0.7807 -0.0541 0.081 Uiso 0.634(8) 1 calc PR A 1
C30 C 0.3126(6) 0.7370(6) -0.0291(3) 0.068(2) Uani 0.634(8) 1 d P A 1
H30A H 0.2893 0.7001 -0.0370 0.081 Uiso 0.634(8) 1 calc PR A 1
H30B H 0.3292 0.7346 -0.0110 0.081 Uiso 0.634(8) 1 calc PR A 1
H30C H 0.3414 0.7591 -0.0431 0.081 Uiso 0.634(8) 1 calc PR A 1
C31 C 0.3124(7) 0.8232(5) -0.0230(3) 0.068(2) Uani 0.634(8) 1 d P A 1
H31A H 0.2899 0.8395 -0.0282 0.081 Uiso 0.634(8) 1 calc PR A 1
H31B H 0.3425 0.8351 -0.0368 0.081 Uiso 0.634(8) 1 calc PR A 1
H31C H 0.3274 0.8352 -0.0036 0.081 Uiso 0.634(8) 1 calc PR A 1
C29' C 0.2622(11) 0.8033(10) -0.0352(5) 0.068(2) Uani 0.366(8) 1 d P A 2
H29D H 0.2233 0.7836 -0.0404 0.081 Uiso 0.366(8) 1 calc PR A 2
H29E H 0.2842 0.8216 -0.0523 0.081 Uiso 0.366(8) 1 calc PR A 2
H29F H 0.2688 0.8307 -0.0204 0.081 Uiso 0.366(8) 1 calc PR A 2
C30' C 0.2761(12) 0.7245(9) -0.0440(5) 0.068(2) Uani 0.366(8) 1 d P A 2
H30D H 0.2380 0.7003 -0.0499 0.081 Uiso 0.366(8) 1 calc PR A 2
H30E H 0.2906 0.7026 -0.0354 0.081 Uiso 0.366(8) 1 calc PR A 2
H30F H 0.2981 0.7439 -0.0610 0.081 Uiso 0.366(8) 1 calc PR A 2
C31' C 0.3430(10) 0.8002(9) -0.0157(4) 0.068(2) Uani 0.366(8) 1 d P A 2
H31D H 0.3488 0.7935 0.0044 0.081 Uiso 0.366(8) 1 calc PR A 2
H31E H 0.3547 0.8390 -0.0182 0.081 Uiso 0.366(8) 1 calc PR A 2
H31F H 0.3645 0.7904 -0.0284 0.081 Uiso 0.366(8) 1 calc PR A 2
C32 C 0.1149(6) 0.9155(6) 0.0523(4) 0.088(3) Uani 0.707(10) 1 d P B 1
H32A H 0.0945 0.8762 0.0481 0.106 Uiso 0.707(10) 1 calc PR B 1
H32B H 0.1271 0.9362 0.0343 0.106 Uiso 0.707(10) 1 calc PR B 1
H32C H 0.0912 0.9259 0.0628 0.106 Uiso 0.707(10) 1 calc PR B 1
C33 C 0.2152(7) 0.9596(6) 0.0522(4) 0.088(3) Uani 0.707(10) 1 d P B 1
H33A H 0.2062 0.9457 0.0324 0.106 Uiso 0.707(10) 1 calc PR B 1
H33B H 0.2450 0.9544 0.0595 0.106 Uiso 0.707(10) 1 calc PR B 1
H33C H 0.2268 0.9987 0.0524 0.106 Uiso 0.707(10) 1 calc PR B 1
C34 C 0.1693(7) 0.9662(6) 0.0960(4) 0.088(3) Uani 0.707(10) 1 d P B 1
H34A H 0.1324 0.9580 0.1015 0.106 Uiso 0.707(10) 1 calc PR B 1
H34B H 0.1908 1.0045 0.0898 0.106 Uiso 0.707(10) 1 calc PR B 1
H34C H 0.1873 0.9600 0.1125 0.106 Uiso 0.707(10) 1 calc PR B 1
C32' C 0.1265(17) 0.9424(14) 0.0789(9) 0.088(3) Uani 0.293(10) 1 d P B 2
H32D H 0.0912 0.9163 0.0703 0.106 Uiso 0.293(10) 1 calc PR B 2
H32E H 0.1378 0.9794 0.0720 0.106 Uiso 0.293(10) 1 calc PR B 2
H32F H 0.1230 0.9412 0.0999 0.106 Uiso 0.293(10) 1 calc PR B 2
C33' C 0.1776(18) 0.9292(15) 0.0405(9) 0.088(3) Uani 0.293(10) 1 d P B 2
H33D H 0.1451 0.9010 0.0304 0.106 Uiso 0.293(10) 1 calc PR B 2
H33E H 0.2079 0.9219 0.0381 0.106 Uiso 0.293(10) 1 calc PR B 2
H33F H 0.1880 0.9653 0.0323 0.106 Uiso 0.293(10) 1 calc PR B 2
C34' C 0.2212(11) 0.9757(10) 0.0877(7) 0.088(3) Uani 0.293(10) 1 d PD B 2
H34D H 0.2404 0.9584 0.0965 0.106 Uiso 0.293(10) 1 calc PR B 2
H34E H 0.2109 0.9933 0.1028 0.106 Uiso 0.293(10) 1 calc PR B 2
H34F H 0.2454 1.0033 0.0738 0.106 Uiso 0.293(10) 1 calc PR B 2
C35 C -0.1034(7) 0.7141(7) 0.0311(2) 0.139(6) Uani 1 1 d . . .
H35A H -0.1258 0.7267 0.0212 0.167 Uiso 1 1 calc R . .
H35B H -0.1169 0.6756 0.0264 0.167 Uiso 1 1 calc R . .
H35C H -0.0652 0.7362 0.0248 0.167 Uiso 1 1 calc R . .
C36 C -0.0885(5) 0.7792(5) 0.0713(3) 0.127(5) Uani 1 1 d . . .
H36A H -0.0904 0.7833 0.0922 0.153 Uiso 1 1 calc R . .
H36B H -0.1124 0.7901 0.0615 0.153 Uiso 1 1 calc R . .
H36C H -0.0506 0.8026 0.0647 0.153 Uiso 1 1 calc R . .
C37 C -0.1647(4) 0.6861(5) 0.0723(3) 0.104(4) Uani 1 1 d . . .
H37A H -0.1688 0.6888 0.0932 0.125 Uiso 1 1 calc R . .
H37B H -0.1773 0.6478 0.0672 0.125 Uiso 1 1 calc R . .
H37C H -0.1868 0.6986 0.0620 0.125 Uiso 1 1 calc R . .
C38 C 0.0337(4) 0.6570(3) -0.04515(17) 0.063(2) Uani 1 1 d . . .
H38A H 0.0256 0.6630 -0.0649 0.075 Uiso 1 1 calc R . .
H38B H 0.0707 0.6622 -0.0443 0.075 Uiso 1 1 calc R . .
H38C H 0.0313 0.6833 -0.0322 0.075 Uiso 1 1 calc R . .
C39 C -0.0654(4) 0.5892(4) -0.03790(17) 0.072(3) Uani 1 1 d . . .
H39A H -0.0730 0.5945 -0.0579 0.086 Uiso 1 1 calc R . .
H39B H -0.0690 0.6152 -0.0254 0.086 Uiso 1 1 calc R . .
H39C H -0.0914 0.5517 -0.0318 0.086 Uiso 1 1 calc R . .
C40 C -0.0032(4) 0.5583(3) -0.05570(15) 0.060(2) Uani 1 1 d . . .
H40A H -0.0122 0.5634 -0.0755 0.073 Uiso 1 1 calc R . .
H40B H -0.0289 0.5208 -0.0494 0.073 Uiso 1 1 calc R . .
H40C H 0.0342 0.5646 -0.0551 0.073 Uiso 1 1 calc R . .
C41 C 0.0187(2) 0.4754(2) 0.14389(12) 0.0314(12) Uani 1 1 d . . .
H41A H -0.0155 0.4593 0.1536 0.038 Uiso 1 1 calc R . .
C42 C 0.0967(2) 0.4927(2) 0.12984(11) 0.0287(11) Uani 1 1 d . . .
H42A H 0.1297 0.4919 0.1276 0.034 Uiso 1 1 calc R . .
C43 C 0.1796(2) 0.6213(2) 0.16137(11) 0.0265(11) Uani 1 1 d . C .
H43A H 0.2145 0.6244 0.1586 0.032 Uiso 1 1 calc R . .
C44 C 0.1000(2) 0.5959(2) 0.17649(10) 0.0251(11) Uani 1 1 d . C .
H44A H 0.0664 0.5772 0.1868 0.030 Uiso 1 1 calc R . .
C45 C 0.0050(7) 0.6428(9) 0.2085(3) 0.099(7) Uani 0.67(2) 1 d P C 1
H45A H -0.0316 0.6127 0.2136 0.119 Uiso 0.67(2) 1 calc PR C 1
H45B H 0.0076 0.6778 0.2134 0.119 Uiso 0.67(2) 1 calc PR C 1
H45C H 0.0327 0.6389 0.2194 0.119 Uiso 0.67(2) 1 calc PR C 1
C45' C -0.0113(15) 0.6656(18) 0.1983(7) 0.099(7) Uani 0.33(2) 1 d P C 2
H45D H -0.0406 0.6368 0.2098 0.119 Uiso 0.33(2) 1 calc PR C 2
H45E H -0.0265 0.6832 0.1861 0.119 Uiso 0.33(2) 1 calc PR C 2
H45F H 0.0167 0.6930 0.2111 0.119 Uiso 0.33(2) 1 calc PR C 2
C46 C 0.0935(5) 0.7707(5) 0.0286(3) 0.092(3) Uiso 1 1 d . D 1
H46A H 0.1051 0.8008 0.0431 0.110 Uiso 1 1 calc R D 1
Cl3 Cl 0.0731(3) 0.7104(3) 0.04691(16) 0.0999(8) Uiso 0.499(7) 1 d P D 1
Cl4 Cl 0.0469(3) 0.7760(3) 0.00253(18) 0.0999(8) Uiso 0.499(7) 1 d P D 1
Cl5 Cl 0.1468(3) 0.7846(4) 0.00800(16) 0.0999(8) Uiso 0.499(7) 1 d P D 1
Cl3' Cl 0.0540(3) 0.7125(3) 0.04422(16) 0.0999(8) Uiso 0.501(7) 1 d P D 2
Cl4' Cl 0.0508(3) 0.7916(3) 0.01471(18) 0.0999(8) Uiso 0.501(7) 1 d P D 2
Cl5' Cl 0.1384(3) 0.7602(4) 0.00176(16) 0.0999(8) Uiso 0.501(7) 1 d P D 2
C47 C -0.1662(15) 0.7709(14) 0.1798(7) 0.091(9) Uiso 0.33 1 d P . .
H47A H -0.1941 0.7829 0.1789 0.110 Uiso 0.33 1 calc PR . .
Cl6 Cl -0.1991(8) 0.7063(7) 0.1785(4) 0.179(3) Uiso 0.33 1 d P . .
Cl7 Cl -0.1349(7) 0.7922(7) 0.2115(4) 0.179(3) Uiso 0.33 1 d P . .
Cl8 Cl -0.1207(7) 0.8047(7) 0.1532(4) 0.179(3) Uiso 0.33 1 d P . .
C48 C 0.1507(16) 0.5931(16) -0.0982(9) 0.103(11) Uiso 0.33 1 d P . .
H48A H 0.1303 0.5565 -0.1077 0.124 Uiso 0.33 1 calc PR . .
Cl9 Cl 0.1413(6) 0.5844(6) -0.0716(3) 0.143(4) Uiso 0.33 1 d P . .
Cl10 Cl 0.1212(6) 0.6376(6) -0.1148(3) 0.153(5) Uiso 0.33 1 d P . .
Cl11 Cl 0.2201(7) 0.6217(7) -0.1090(4) 0.172(6) Uiso 0.33 1 d P . .
O7 O 0.3333 0.6667 0.0697(5) 0.160(7) Uiso 1 3 d S . .
C49 C 0.3333 0.6667 0.0411(6) 0.126(8) Uiso 1 3 d S . .

loop_
_atom_site_aniso_label
_atom_site_aniso_U_11
_atom_site_aniso_U_22
_atom_site_aniso_U_33
_atom_site_aniso_U_23
_atom_site_aniso_U_13
_atom_site_aniso_U_12
Co1 0.0255(4) 0.0266(4) 0.0231(4) 0.0037(3) -0.0019(3) 0.0120(3)
Co2 0.0232(4) 0.0251(4) 0.0188(3) 0.0015(3) -0.0019(3) 0.0111(3)
Co3 0.0241(4) 0.0317(4) 0.0221(4) -0.0007(3) -0.0025(3) 0.0133(3)
Co4 0.0297(4) 0.0334(4) 0.0286(4) 0.0027(3) 0.0002(3) 0.0161(3)
S1 0.0291(7) 0.0276(7) 0.0258(7) 0.0002(5) -0.0020(5) 0.0143(6)
S2 0.0260(6) 0.0263(7) 0.0238(6) 0.0023(5) -0.0007(5) 0.0117(5)
S3 0.0301(7) 0.0369(8) 0.0308(7) -0.0030(6) -0.0022(5) 0.0191(6)
S4 0.0262(7) 0.0398(8) 0.0342(7) -0.0049(6) -0.0057(6) 0.0144(6)
O1 0.0281(19) 0.0250(18) 0.0194(17) 0.0039(14) 0.0009(14) 0.0115(16)
O2 0.0256(19) 0.030(2) 0.0244(18) 0.0017(15) 0.0003(14) 0.0149(16)
O3 0.029(2) 0.035(2) 0.0268(19) 0.0008(16) -0.0045(15) 0.0172(17)
O4 0.029(2) 0.040(2) 0.0230(19) 0.0049(16) -0.0027(15) 0.0174(18)
O5 0.0232(18) 0.031(2) 0.031(2) 0.0028(16) 0.0017(15) 0.0119(16)
O6 0.035(2) 0.053(3) 0.037(2) -0.002(2) 0.0093(19) 0.012(2)
Cl1 0.0466(9) 0.0512(10) 0.0528(10) 0.0123(8) 0.0181(7) 0.0252(8)
Cl2 0.0327(7) 0.0375(8) 0.0405(8) 0.0047(6) -0.0021(6) 0.0213(6)
N1 0.030(2) 0.026(2) 0.025(2) 0.0023(18) 0.0000(18) 0.012(2)
N2 0.027(2) 0.029(2) 0.026(2) 0.0019(19) -0.0005(18) 0.011(2)
N3 0.034(3) 0.028(2) 0.025(2) 0.0032(18) 0.0006(19) 0.014(2)
N4 0.026(2) 0.028(2) 0.021(2) 0.0005(17) 0.0011(17) 0.0136(19)
N5 0.023(2) 0.027(2) 0.022(2) -0.0011(17) -0.0012(17) 0.0100(19)
N6 0.032(2) 0.029(2) 0.021(2) 0.0020(18) 0.0020(18) 0.016(2)
C1 0.023(3) 0.032(3) 0.024(3) 0.006(2) 0.000(2) 0.016(2)
C2 0.025(3) 0.026(3) 0.028(3) 0.005(2) -0.002(2) 0.012(2)
C3 0.036(3) 0.034(3) 0.024(3) 0.001(2) 0.000(2) 0.020(3)
C4 0.040(3) 0.036(3) 0.027(3) 0.007(2) 0.004(2) 0.021(3)
C5 0.035(3) 0.028(3) 0.028(3) 0.006(2) 0.003(2) 0.015(2)
C6 0.027(3) 0.029(3) 0.023(3) 0.003(2) -0.001(2) 0.014(2)
C7 0.028(3) 0.027(3) 0.027(3) -0.002(2) -0.005(2) 0.013(2)
C8 0.031(3) 0.030(3) 0.026(3) 0.001(2) -0.003(2) 0.017(2)
C9 0.036(3) 0.030(3) 0.039(3) 0.008(2) 0.006(2) 0.016(3)
C10 0.046(4) 0.036(3) 0.054(4) 0.008(3) 0.002(3) 0.023(3)
C11 0.040(3) 0.040(3) 0.041(3) 0.001(3) -0.002(3) 0.026(3)
C12 0.031(3) 0.036(3) 0.028(3) -0.001(2) -0.002(2) 0.017(3)
C13 0.025(3) 0.041(3) 0.028(3) -0.001(2) -0.003(2) 0.018(3)
C14 0.027(3) 0.043(3) 0.033(3) -0.003(3) -0.003(2) 0.018(3)
C15 0.043(4) 0.052(4) 0.051(4) -0.006(3) -0.010(3) 0.032(3)
C16 0.045(4) 0.063(5) 0.055(4) -0.007(3) -0.018(3) 0.036(4)
C17 0.038(3) 0.058(4) 0.046(4) -0.013(3) -0.019(3) 0.030(3)
C18 0.030(3) 0.043(3) 0.035(3) -0.004(3) -0.003(2) 0.019(3)
C19 0.030(3) 0.031(3) 0.025(3) 0.001(2) -0.005(2) 0.015(2)
C20 0.029(3) 0.032(3) 0.033(3) -0.004(2) -0.006(2) 0.014(2)
C21 0.034(3) 0.034(3) 0.034(3) -0.005(2) -0.011(2) 0.017(3)
C22 0.036(3) 0.030(3) 0.032(3) -0.003(2) -0.012(2) 0.014(3)
C23 0.037(3) 0.030(3) 0.026(3) -0.002(2) -0.004(2) 0.014(2)
C24 0.030(3) 0.028(3) 0.028(3) -0.002(2) -0.007(2) 0.012(2)
C25 0.067(4) 0.040(3) 0.026(3) 0.008(3) 0.014(3) 0.025(3)
C26 0.072(5) 0.054(5) 0.093(6) 0.032(4) 0.026(5) 0.044(4)
C27 0.071(6) 0.081(6) 0.104(7) -0.023(5) -0.043(5) 0.058(5)
C28 0.046(4) 0.041(3) 0.030(3) -0.003(3) -0.013(3) 0.022(3)
C29 0.095(5) 0.059(4) 0.039(3) 0.018(3) 0.030(3) 0.031(4)
C30 0.095(5) 0.059(4) 0.039(3) 0.018(3) 0.030(3) 0.031(4)
C31 0.095(5) 0.059(4) 0.039(3) 0.018(3) 0.030(3) 0.031(4)
C29' 0.095(5) 0.059(4) 0.039(3) 0.018(3) 0.030(3) 0.031(4)
C30' 0.095(5) 0.059(4) 0.039(3) 0.018(3) 0.030(3) 0.031(4)
C31' 0.095(5) 0.059(4) 0.039(3) 0.018(3) 0.030(3) 0.031(4)
C32 0.103(6) 0.062(5) 0.116(7) 0.040(5) 0.020(5) 0.054(5)
C33 0.103(6) 0.062(5) 0.116(7) 0.040(5) 0.020(5) 0.054(5)
C34 0.103(6) 0.062(5) 0.116(7) 0.040(5) 0.020(5) 0.054(5)
C32' 0.103(6) 0.062(5) 0.116(7) 0.040(5) 0.020(5) 0.054(5)
C33' 0.103(6) 0.062(5) 0.116(7) 0.040(5) 0.020(5) 0.054(5)
C34' 0.103(6) 0.062(5) 0.116(7) 0.040(5) 0.020(5) 0.054(5)
C35 0.200(16) 0.229(18) 0.080(8) 0.014(9) -0.036(9) 0.175(15)
C36 0.124(10) 0.114(10) 0.190(14) 0.002(9) -0.065(10) 0.094(9)
C37 0.074(7) 0.119(9) 0.151(11) -0.027(8) -0.044(7) 0.072(7)
C38 0.082(6) 0.052(4) 0.047(4) 0.009(3) -0.020(4) 0.029(4)
C39 0.065(5) 0.118(8) 0.043(4) 0.009(4) -0.016(4) 0.054(5)
C40 0.089(6) 0.065(5) 0.036(4) -0.018(3) -0.028(4) 0.045(5)
C41 0.031(3) 0.032(3) 0.026(3) 0.003(2) -0.001(2) 0.012(2)
C42 0.031(3) 0.030(3) 0.024(3) 0.002(2) -0.003(2) 0.014(2)
C43 0.030(3) 0.026(3) 0.020(2) 0.002(2) 0.001(2) 0.012(2)
C44 0.026(3) 0.025(3) 0.020(2) 0.000(2) 0.000(2) 0.009(2)
C45 0.069(9) 0.139(16) 0.042(8) -0.001(8) 0.002(6) 0.017(9)
C45' 0.069(9) 0.139(16) 0.042(8) -0.001(8) 0.002(6) 0.017(9)

loop_
_atom_type_symbol
_atom_type_description
_atom_type_scat_dispersion_real
_atom_type_scat_dispersion_imag
_atom_type_scat_source
C C 0.0033 0.0016 'International Tables Vol C Tables 4.2.6.8 and 6.1.1.4'
H H 0.0000 0.0000 'International Tables Vol C Tables 4.2.6.8 and 6.1.1.4'
N N 0.0061 0.0033 'International Tables Vol C Tables 4.2.6.8 and 6.1.1.4'
O O 0.0106 0.0060 'International Tables Vol C Tables 4.2.6.8 and 6.1.1.4'
S S 0.1246 0.1234 'International Tables Vol C Tables 4.2.6.8 and 6.1.1.4'
Co Co 0.3494 0.9721 'International Tables Vol C Tables 4.2.6.8 and 6.1.1.4'
Cl Cl 0.1484 0.1585 'International Tables Vol C Tables 4.2.6.8 and 6.1.1.4'

loop_
_geom_angle_atom_site_label_1
_geom_angle_atom_site_label_2
_geom_angle_atom_site_label_3
_geom_angle
_geom_angle_site_symmetry_1
_geom_angle_site_symmetry_3
O1 Co1 O4 97.24(15) . .
O1 Co1 N1 144.12(16) . .
O4 Co1 N1 82.52(17) . .
O1 Co1 Cl2 95.94(11) . .
O4 Co1 Cl2 164.51(12) . .
N1 Co1 Cl2 91.54(14) . .
O1 Co1 S1 84.60(10) . .
O4 Co1 S1 82.70(11) . .
N1 Co1 S1 130.49(13) . .
Cl2 Co1 S1 90.47(5) . .
O2 Co2 N4 90.23(16) . .
O2 Co2 O1 89.59(14) . .
N4 Co2 O1 91.27(15) . .
O2 Co2 N6 95.18(16) . 14_455
N4 Co2 N6 98.20(17) . 14_455
O1 Co2 N6 169.36(16) . 14_455
O2 Co2 O5 175.66(15) . .
N4 Co2 O5 86.94(16) . .
O1 Co2 O5 87.18(14) . .
N6 Co2 O5 88.49(16) 14_455 .
O2 Co2 S2 84.78(11) . .
N4 Co2 S2 172.07(13) . .
O1 Co2 S2 82.55(10) . .
N6 Co2 S2 88.41(12) 14_455 .
O5 Co2 S2 97.66(11) . .
O2 Co3 O3 95.98(15) . .
O2 Co3 N3 91.72(16) . 14_455
O3 Co3 N3 169.31(17) . 14_455
O2 Co3 N5 90.31(16) . .
O3 Co3 N5 96.67(16) . .
N3 Co3 N5 90.69(17) 14_455 .
O2 Co3 O6 179.23(18) . .
O3 Co3 O6 83.60(16) . .
N3 Co3 O6 88.62(18) 14_455 .
N5 Co3 O6 90.37(18) . .
O2 Co3 S3 82.34(11) . .
O3 Co3 S3 82.14(11) . .
N3 Co3 S3 91.57(14) 14_455 .
N5 Co3 S3 172.37(12) . .
O6 Co3 S3 96.96(14) . .
O3 Co4 O4 95.14(16) . .
O3 Co4 N2 137.02(17) . .
O4 Co4 N2 82.03(17) . .
O3 Co4 Cl1 95.39(12) . .
O4 Co4 Cl1 169.29(13) . .
N2 Co4 Cl1 91.55(14) . .
O3 Co4 S4 84.59(11) . .
O4 Co4 S4 82.62(11) . .
N2 Co4 S4 136.65(14) . .
Cl1 Co4 S4 96.46(6) . .
C24 S1 C2 101.2(2) . .
C24 S1 Co1 96.03(19) . .
C2 S1 Co1 93.57(18) . .
C6 S2 C8 107.6(2) . .
C6 S2 Co2 94.72(17) . .
C8 S2 Co2 92.95(18) . .
C14 S3 C12 101.6(3) . .
C14 S3 Co3 95.8(2) . .
C12 S3 Co3 95.24(19) . .
C18 S4 C20 102.5(3) . .
C18 S4 Co4 93.7(2) . .
C20 S4 Co4 96.32(19) . .
C1 O1 Co1 119.1(3) . .
C1 O1 Co2 118.3(3) . .
Co1 O1 Co2 119.01(16) . .
C7 O2 Co2 118.9(3) . .
C7 O2 Co3 122.2(3) . .
Co2 O2 Co3 117.91(17) . .
C13 O3 Co4 119.8(3) . .
C13 O3 Co3 120.4(3) . .
Co4 O3 Co3 119.10(18) . .
C19 O4 Co1 121.5(3) . .
C19 O4 Co4 121.4(3) . .
Co1 O4 Co4 117.10(17) . .
C45 O6 C45' 44.2(15) . .
C45 O6 Co3 135.6(8) . .
C45' O6 Co3 123.1(16) . .
C42 N1 N2 105.8(4) . .
C42 N1 Co1 133.7(4) . .
N2 N1 Co1 120.3(3) . .
C41 N2 N1 105.9(5) . .
C41 N2 Co4 132.9(4) . .
N1 N2 Co4 120.8(3) . .
C42 N3 C41 102.6(4) . .
C42 N3 Co3 129.3(4) . 15
C41 N3 Co3 125.4(4) . 15
C43 N4 N5 106.1(4) . .
C43 N4 Co2 131.1(4) . .
N5 N4 Co2 122.1(3) . .
C44 N5 N4 105.6(4) . .
C44 N5 Co3 132.7(4) . .
N4 N5 Co3 117.6(3) . .
C43 N6 C44 102.2(4) . .
C43 N6 Co2 127.6(4) . 15
C44 N6 Co2 129.1(3) . 15
O1 C1 C2 122.2(5) . .
O1 C1 C6 121.5(5) . .
C2 C1 C6 116.3(5) . .
C3 C2 C1 122.4(5) . .
C3 C2 S1 118.7(4) . .
C1 C2 S1 118.9(4) . .
C2 C3 C4 121.1(5) . .
C3 C4 C5 117.2(5) . .
C3 C4 C25 120.7(5) . .
C5 C4 C25 122.2(5) . .
C6 C5 C4 121.7(5) . .
C5 C6 C1 120.9(5) . .
C5 C6 S2 119.0(4) . .
C1 C6 S2 119.8(4) . .
O2 C7 C8 122.8(5) . .
O2 C7 C12 121.3(5) . .
C8 C7 C12 115.8(5) . .
C9 C8 C7 121.1(5) . .
C9 C8 S2 118.6(4) . .
C7 C8 S2 119.8(4) . .
C10 C9 C8 122.5(6) . .
C9 C10 C11 116.5(6) . .
C9 C10 C26 123.2(6) . .
C11 C10 C26 120.3(6) . .
C12 C11 C10 122.2(6) . .
C11 C12 C7 121.9(5) . .
C11 C12 S3 119.2(5) . .
C7 C12 S3 118.8(4) . .
O3 C13 C14 122.9(5) . .
O3 C13 C18 121.8(5) . .
C14 C13 C18 115.3(5) . .
C15 C14 C13 122.8(6) . .
C15 C14 S3 118.7(5) . .
C13 C14 S3 118.5(4) . .
C14 C15 C16 121.6(6) . .
C17 C16 C15 116.1(6) . .
C17 C16 C27 121.1(6) . .
C15 C16 C27 122.8(7) . .
C16 C17 C18 123.0(6) . .
C17 C18 C13 121.3(6) . .
C17 C18 S4 119.6(5) . .
C13 C18 S4 119.2(5) . .
O4 C19 C20 122.0(5) . .
O4 C19 C24 121.2(5) . .
C20 C19 C24 116.8(5) . .
C21 C20 C19 121.1(5) . .
C21 C20 S4 121.2(4) . .
C19 C20 S4 117.7(4) . .
C22 C21 C20 122.0(5) . .
C21 C22 C23 117.2(5) . .
C21 C22 C28 123.6(5) . .
C23 C22 C28 119.2(5) . .
C24 C23 C22 121.5(5) . .
C23 C24 C19 121.3(5) . .
C23 C24 S1 120.8(5) . .
C19 C24 S1 117.9(4) . .
C30' C25 C31 130.5(11) . .
C30' C25 C30 45.8(12) . .
C31 C25 C30 111.2(10) . .
C30' C25 C29' 114.9(14) . .
C31 C25 C29' 54.0(11) . .
C30 C25 C29' 144.5(10) . .
C30' C25 C4 116.5(9) . .
C31 C25 C4 112.4(6) . .
C30 C25 C4 108.0(6) . .
C29' C25 C4 107.5(9) . .
C30' C25 C29 65.0(13) . .
C31 C25 C29 107.6(9) . .
C30 C25 C29 110.5(9) . .
C29' C25 C29 57.5(11) . .
C4 C25 C29 107.1(7) . .
C30' C25 C31' 104.6(15) . .
C31 C25 C31' 51.7(10) . .
C30 C25 C31' 64.3(11) . .
C29' C25 C31' 105.0(14) . .
C4 C25 C31' 107.5(8) . .
C29 C25 C31' 144.7(9) . .
C32' C26 C33' 118(2) . .
C32' C26 C33 129.0(15) . .
C33' C26 C33 44.1(17) . .
C32' C26 C34 53(2) . .
C33' C26 C34 142.1(15) . .
C33 C26 C34 108.2(11) . .
C32' C26 C10 117.2(14) . .
C33' C26 C10 106.6(14) . .
C33 C26 C10 113.7(7) . .
C34 C26 C10 109.3(8) . .
C32' C26 C32 57(2) . .
C33' C26 C32 68.8(18) . .
C33 C26 C32 106.9(10) . .
C34 C26 C32 109.2(10) . .
C10 C26 C32 109.4(8) . .
C32' C26 C34' 103(2) . .
C33' C26 C34' 109(2) . .
C33 C26 C34' 64.6(15) . .
C34 C26 C34' 52.0(14) . .
C10 C26 C34' 102.3(11) . .
C32 C26 C34' 147.7(12) . .
C37 C27 C36 109.1(9) . .
C37 C27 C16 111.5(9) . .
C36 C27 C16 112.3(7) . .
C37 C27 C35 106.7(10) . .
C36 C27 C35 109.3(11) . .
C16 C27 C35 107.7(7) . .
C39 C28 C40 108.2(6) . .
C39 C28 C38 110.4(6) . .
C40 C28 C38 109.1(6) . .
C39 C28 C22 111.4(6) . .
C40 C28 C22 109.7(5) . .
C38 C28 C22 107.9(5) . .
N2 C41 N3 113.0(5) . .
N1 C42 N3 112.7(5) . .
N4 C43 N6 113.3(5) . .
N5 C44 N6 112.8(5) . .
Cl5 C46 Cl3 109.6(7) . .
Cl5 C46 Cl4 101.6(7) . .
Cl3 C46 Cl4 120.2(7) . .
Cl6 C47 Cl7 110(2) . .
Cl6 C47 Cl8 118(2) . .
Cl7 C47 Cl8 109(2) . .
Cl9 C48 Cl11 116(3) . .
Cl9 C48 Cl10 113(3) . .
Cl11 C48 Cl10 109(2) . .

loop_
_geom_bond_atom_site_label_1
_geom_bond_atom_site_label_2
_geom_bond_distance
_geom_bond_site_symmetry_2
Co1 O1 2.000(4) .
Co1 O4 2.025(4) .
Co1 N1 2.051(4) .
Co1 Cl2 2.3691(15) .
Co1 S1 2.4328(15) .
Co2 O2 2.026(4) .
Co2 N4 2.080(4) .
Co2 O1 2.097(4) .
Co2 N6 2.122(4) 14_455
Co2 O5 2.126(4) .
Co2 S2 2.4688(14) .
Co3 O2 2.042(4) .
Co3 O3 2.070(4) .
Co3 N3 2.095(4) 14_455
Co3 N5 2.117(5) .
Co3 O6 2.153(4) .
Co3 S3 2.4781(16) .
Co4 O3 2.001(4) .
Co4 O4 2.032(4) .
Co4 N2 2.040(5) .
Co4 Cl1 2.3677(17) .
Co4 S4 2.4376(16) .
S1 C24 1.786(6) .
S1 C2 1.789(5) .
S2 C6 1.783(5) .
S2 C8 1.796(6) .
S3 C14 1.783(6) .
S3 C12 1.787(6) .
S4 C18 1.790(6) .
S4 C20 1.790(6) .
O1 C1 1.340(6) .
O2 C7 1.318(6) .
O3 C13 1.329(7) .
O4 C19 1.335(6) .
O6 C45 1.355(15) .
O6 C45' 1.47(4) .
N1 C42 1.320(7) .
N1 N2 1.381(6) .
N2 C41 1.314(7) .
N3 C42 1.346(7) .
N3 C41 1.347(7) .
N3 Co3 2.095(4) 15
N4 C43 1.320(7) .
N4 N5 1.383(6) .
N5 C44 1.329(7) .
N6 C43 1.347(7) .
N6 C44 1.358(7) .
N6 Co2 2.122(4) 15
C1 C2 1.388(8) .
C1 C6 1.412(8) .
C2 C3 1.382(8) .
C3 C4 1.387(8) .
C4 C5 1.396(8) .
C4 C25 1.542(8) .
C5 C6 1.385(7) .
C7 C8 1.407(8) .
C7 C12 1.415(8) .
C8 C9 1.394(8) .
C9 C10 1.389(9) .
C10 C11 1.392(9) .
C10 C26 1.534(9) .
C11 C12 1.377(8) .
C13 C14 1.396(8) .
C13 C18 1.401(8) .
C14 C15 1.375(9) .
C15 C16 1.398(9) .
C16 C17 1.369(10) .
C16 C27 1.533(9) .
C17 C18 1.389(9) .
C19 C20 1.393(8) .
C19 C24 1.401(8) .
C20 C21 1.390(8) .
C21 C22 1.377(9) .
C22 C23 1.393(8) .
C22 C28 1.549(8) .
C23 C24 1.382(8) .
C25 C30' 1.42(2) .
C25 C31 1.472(15) .
C25 C30 1.498(16) .
C25 C29' 1.52(2) .
C25 C29 1.553(16) .
C25 C31' 1.62(3) .
C26 C32' 1.38(4) .
C26 C33' 1.46(4) .
C26 C33 1.510(17) .
C26 C34 1.531(18) .
C26 C32 1.546(18) .
C26 C34' 1.657(19) .
C27 C37 1.470(15) .
C27 C36 1.504(15) .
C27 C35 1.560(15) .
C28 C39 1.510(10) .
C28 C40 1.520(9) .
C28 C38 1.527(10) .
C46 Cl5 1.654(13) .
C46 Cl3 1.720(14) .
C46 Cl4 1.846(13) .
C47 Cl6 1.58(4) .
C47 Cl7 1.66(4) .
C47 Cl8 1.69(4) .
C48 Cl9 1.26(4) .
C48 Cl11 1.78(4) .
C48 Cl10 1.97(4) .
O7 C49 1.32(3) .

loop_
_platon_squeeze_void_nr
_platon_squeeze_void_average_x
_platon_squeeze_void_average_y
_platon_squeeze_void_average_z
_platon_squeeze_void_volume
_platon_squeeze_void_count_electrons
1 0.000 0.000 0.000 1122.6 52.7
2 0.000 0.000 0.256 11.9 -0.7
3 0.000 0.000 0.500 26.2 -2.0
4 0.000 0.000 0.744 11.7 -2.5
5 0.805 0.073 0.191 22.3 0.8
6 0.597 0.069 0.522 24.0 0.6
7 0.667 0.334 0.333 1127.5 53.4
8 0.398 0.138 0.143 21.2 1.2
9 0.269 0.195 0.191 22.6 0.8
10 0.862 0.260 0.143 21.9 1.3
11 0.073 0.269 0.809 22.3 1.3
12 0.667 0.333 0.833 26.3 -2.0
13 0.667 0.333 0.078 12.1 -2.6
14 0.667 0.333 0.589 12.1 -0.7
15 0.471 0.407 0.524 22.8 0.8
16 0.263 0.402 0.855 23.5 0.6
17 0.333 0.667 0.666 1127.1 53.4
18 0.064 0.471 0.476 22.2 1.3
19 0.935 0.528 0.524 23.1 0.8
20 0.740 0.602 0.143 22.1 1.3
21 0.528 0.593 0.476 22.4 1.3
22 0.333 0.666 0.167 26.1 -2.0
23 0.333 0.667 0.411 11.9 -2.6
24 0.333 0.667 0.922 12.5 -0.7
25 0.926 0.731 0.191 21.8 0.7
26 0.138 0.740 0.857 22.1 0.7
27 0.731 0.804 0.809 21.7 1.2
28 0.602 0.862 0.857 22.1 0.8
29 0.407 0.935 0.476 23.1 1.3
30 0.195 0.926 0.809 22.1 1.3
